data_4117389
loop_
_publ_author_name
'Aaron Sattler'
'Gerard Parkin'

_publ_section_title
;
 A New Class of Transition Metal Pincer Ligand: Tantalum Complexes that
 Feature a [CCC] X3-Donor Array Derived from a Terphenyl Ligand
;
_journal_name_full 'Journal of the American Chemical Society'
_journal_page_first 2355
_journal_page_last 2366
_journal_paper_doi 10.1021/ja210404x
_journal_volume 134
_journal_year 2012
_chemical_formula_sum 'C22 H23 Cl2 Ta'
_chemical_formula_weight 539.25
_chemical_name_systematic
; 
 ? 
;
_space_group_IT_number 2
_symmetry_cell_setting triclinic
_symmetry_space_group_name_Hall '-P 1'
_symmetry_space_group_name_H-M 'P -1'
_atom_sites_solution_hydrogens geom
_atom_sites_solution_primary direct
_atom_sites_solution_secondary difmap
_audit_creation_method SHELXL-97
_cell_angle_alpha 82.2550(10)
_cell_angle_beta 79.6780(10)
_cell_angle_gamma 80.4060(10)
_cell_formula_units_Z 2
_cell_length_a 8.8509(9)
_cell_length_b 8.9422(9)
_cell_length_c 13.5025(13)
_cell_measurement_reflns_used 9987
_cell_measurement_temperature 170(2)
_cell_measurement_theta_max 32.51
_cell_measurement_theta_min 2.32
_cell_volume 1030.60(18)
_computing_cell_refinement 'Bruker SAINT'
_computing_data_collection 'Bruker APEX2'
_computing_data_reduction 'Bruker SAINT'
_computing_molecular_graphics 'Bruker SHELXTL'
_computing_publication_material 'Bruker SHELXTL'
_computing_structure_refinement 'SHELXL-97 (Sheldrick, 2008)'
_computing_structure_solution 'SHELXS-97 (Sheldrick, 2008)'
_diffrn_ambient_temperature 170(2)
_diffrn_measured_fraction_theta_full 0.988
_diffrn_measured_fraction_theta_max 0.988
_diffrn_measurement_device_type 'Bruker APEX-II CCD'
_diffrn_measurement_method '\f and \w scans'
_diffrn_radiation_monochromator graphite
_diffrn_radiation_source 'fine-focus sealed tube'
_diffrn_radiation_type MoK\a
_diffrn_radiation_wavelength 0.71073
_diffrn_reflns_av_R_equivalents 0.0237
_diffrn_reflns_av_sigmaI/netI 0.0284
_diffrn_reflns_limit_h_max 12
_diffrn_reflns_limit_h_min -13
_diffrn_reflns_limit_k_max 13
_diffrn_reflns_limit_k_min -12
_diffrn_reflns_limit_l_max 19
_diffrn_reflns_limit_l_min -19
_diffrn_reflns_number 17480
_diffrn_reflns_theta_full 31.51
_diffrn_reflns_theta_max 31.51
_diffrn_reflns_theta_min 1.54
_exptl_absorpt_coefficient_mu 5.594
_exptl_absorpt_correction_T_max 0.6047
_exptl_absorpt_correction_T_min 0.2022
_exptl_absorpt_correction_type empirical
_exptl_absorpt_process_details sadabs
_exptl_crystal_colour YELLOW
_exptl_crystal_density_diffrn 1.738
_exptl_crystal_description BLOCK
_exptl_crystal_F_000 524
_exptl_crystal_size_max 0.42
_exptl_crystal_size_mid 0.35
_exptl_crystal_size_min 0.10
_refine_diff_density_max 0.886
_refine_diff_density_min -0.770
_refine_diff_density_rms 0.095
_refine_ls_extinction_coef 0.0011(2)
_refine_ls_extinction_expression Fc^*^=kFc[1+0.001xFc^2^\l^3^/sin(2\q)]^-1/4^
_refine_ls_extinction_method SHELXL
_refine_ls_goodness_of_fit_ref 1.056
_refine_ls_hydrogen_treatment constr
_refine_ls_matrix_type full
_refine_ls_number_parameters 231
_refine_ls_number_reflns 6764
_refine_ls_number_restraints 0
_refine_ls_restrained_S_all 1.056
_refine_ls_R_factor_all 0.0253
_refine_ls_R_factor_gt 0.0213
_refine_ls_shift/su_max 0.002
_refine_ls_shift/su_mean 0.000
_refine_ls_structure_factor_coef Fsqd
_refine_ls_weighting_details 'calc w=1/[\s^2^(Fo^2^)+(0.0185P)^2^+0.5386P] where P=(Fo^2^+2Fc^2^)/3'
_refine_ls_weighting_scheme calc
_refine_ls_wR_factor_gt 0.0475
_refine_ls_wR_factor_ref 0.0488
_reflns_number_gt 6149
_reflns_number_total 6764
_reflns_threshold_expression >2sigma(I)
_cod_data_source_file ja210404x_si_003.cif
_cod_data_source_block tam2s10
_cod_database_code 4117389

loop_
_symmetry_equiv_pos_as_xyz
'x, y, z'
'-x, -y, -z'

loop_
_atom_site_label
_atom_site_type_symbol
_atom_site_fract_x
_atom_site_fract_y
_atom_site_fract_z
_atom_site_U_iso_or_equiv
_atom_site_adp_type
_atom_site_occupancy
_atom_site_symmetry_multiplicity
_atom_site_calc_flag
_atom_site_refinement_flags
Ta Ta 0.637185(10) 0.487205(10) 0.214544(7) 0.02474(4) Uani 1 1 d .
Cl1 Cl 0.69933(9) 0.29959(7) 0.10560(5) 0.04366(16) Uani 1 1 d .
Cl2 Cl 0.55018(9) 0.67296(10) 0.32540(6) 0.05271(19) Uani 1 1 d .
C1 C 0.4901(3) 0.6194(3) 0.1164(2) 0.0354(5) Uani 1 1 d .
H1A H 0.4965 0.7279 0.1160 0.053 Uiso 1 1 calc R
H1B H 0.3827 0.6014 0.1405 0.053 Uiso 1 1 calc R
H1C H 0.5233 0.5898 0.0477 0.053 Uiso 1 1 calc R
C2 C 0.5162(3) 0.3356(4) 0.3237(2) 0.0460(7) Uani 1 1 d .
H2A H 0.5689 0.2308 0.3187 0.069 Uiso 1 1 calc R
H2B H 0.4095 0.3430 0.3109 0.069 Uiso 1 1 calc R
H2C H 0.5145 0.3632 0.3918 0.069 Uiso 1 1 calc R
C11 C 0.8693(2) 0.5247(2) 0.21590(16) 0.0221(4) Uani 1 1 d .
C12 C 0.9238(2) 0.6560(2) 0.16154(16) 0.0231(4) Uani 1 1 d .
C13 C 1.0416(3) 0.7151(3) 0.19266(19) 0.0302(5) Uani 1 1 d .
H13A H 1.0781 0.8041 0.1562 0.036 Uiso 1 1 calc R
C14 C 1.1056(3) 0.6447(3) 0.2765(2) 0.0341(5) Uani 1 1 d .
H14A H 1.1834 0.6876 0.2986 0.041 Uiso 1 1 calc R
C15 C 1.0569(3) 0.5123(3) 0.32820(19) 0.0308(5) Uani 1 1 d .
H15A H 1.1030 0.4634 0.3848 0.037 Uiso 1 1 calc R
C16 C 0.9411(2) 0.4506(2) 0.29780(16) 0.0238(4) Uani 1 1 d .
C21 C 0.8531(3) 0.7334(2) 0.07244(17) 0.0245(4) Uani 1 1 d .
C22 C 0.8372(3) 0.6510(3) -0.00426(17) 0.0259(4) Uani 1 1 d .
H22A H 0.8705 0.5440 0.0009 0.031 Uiso 1 1 calc R
C23 C 0.7737(3) 0.7219(3) -0.08823(17) 0.0280(4) Uani 1 1 d .
H23A H 0.7651 0.6628 -0.1398 0.034 Uiso 1 1 calc R
C24 C 0.7225(3) 0.8777(3) -0.09840(18) 0.0297(5) Uani 1 1 d .
C25 C 0.7379(3) 0.9601(3) -0.02111(19) 0.0343(5) Uani 1 1 d .
H25A H 0.7026 1.0667 -0.0259 0.041 Uiso 1 1 calc R
C26 C 0.8034(3) 0.8908(3) 0.06243(18) 0.0312(5) Uani 1 1 d .
H26A H 0.8146 0.9503 0.1131 0.037 Uiso 1 1 calc R
C27 C 0.6547(4) 0.9546(3) -0.1896(2) 0.0415(6) Uani 1 1 d .
H27A H 0.5412 0.9666 -0.1739 0.062 Uiso 1 1 calc R
H27B H 0.6907 0.8923 -0.2461 0.062 Uiso 1 1 calc R
H27C H 0.6880 1.0552 -0.2085 0.062 Uiso 1 1 calc R
C31 C 0.8925(3) 0.3053(3) 0.35146(16) 0.0242(4) Uani 1 1 d .
C32 C 0.8333(3) 0.2896(3) 0.45457(19) 0.0352(5) Uani 1 1 d .
H32A H 0.8230 0.3740 0.4924 0.042 Uiso 1 1 calc R
C33 C 0.7897(3) 0.1537(3) 0.50249(19) 0.0391(6) Uani 1 1 d .
H33A H 0.7487 0.1461 0.5727 0.047 Uiso 1 1 calc R
C34 C 0.8048(3) 0.0278(3) 0.44977(19) 0.0339(5) Uani 1 1 d .
C35 C 0.8650(3) 0.0421(3) 0.34761(19) 0.0339(5) Uani 1 1 d .
H35A H 0.8771 -0.0431 0.3103 0.041 Uiso 1 1 calc R
C36 C 0.9080(3) 0.1784(3) 0.29887(17) 0.0281(4) Uani 1 1 d .
H36A H 0.9487 0.1856 0.2286 0.034 Uiso 1 1 calc R
C37 C 0.7566(4) -0.1208(3) 0.5026(2) 0.0502(7) Uani 1 1 d .
H37A H 0.8111 -0.1538 0.5607 0.075 Uiso 1 1 calc R
H37B H 0.7832 -0.1987 0.4552 0.075 Uiso 1 1 calc R
H37C H 0.6443 -0.1064 0.5261 0.075 Uiso 1 1 calc R

loop_
_atom_site_aniso_label
_atom_site_aniso_U_11
_atom_site_aniso_U_22
_atom_site_aniso_U_33
_atom_site_aniso_U_23
_atom_site_aniso_U_13
_atom_site_aniso_U_12
Ta 0.02147(5) 0.02810(5) 0.02601(5) -0.00200(3) -0.00682(3) -0.00505(3)
Cl1 0.0667(5) 0.0279(3) 0.0433(4) -0.0087(3) -0.0272(3) -0.0030(3)
Cl2 0.0405(4) 0.0692(5) 0.0478(4) -0.0274(4) -0.0051(3) 0.0086(3)
C1 0.0266(11) 0.0416(14) 0.0380(13) -0.0019(11) -0.0114(10) -0.0008(10)
C2 0.0311(13) 0.0563(18) 0.0497(17) 0.0126(14) -0.0078(12) -0.0174(12)
C11 0.0207(9) 0.0230(10) 0.0224(9) -0.0043(8) -0.0026(7) -0.0018(7)
C12 0.0218(10) 0.0242(10) 0.0227(10) -0.0050(8) -0.0011(8) -0.0020(8)
C13 0.0265(11) 0.0299(11) 0.0349(12) -0.0015(9) -0.0052(9) -0.0077(9)
C14 0.0282(12) 0.0411(14) 0.0372(13) -0.0054(11) -0.0103(10) -0.0112(10)
C15 0.0270(11) 0.0355(12) 0.0305(12) -0.0012(9) -0.0096(9) -0.0028(9)
C16 0.0225(10) 0.0265(10) 0.0220(10) -0.0039(8) -0.0042(8) -0.0009(8)
C21 0.0236(10) 0.0241(10) 0.0252(10) -0.0016(8) -0.0019(8) -0.0043(8)
C22 0.0251(10) 0.0237(10) 0.0268(10) -0.0047(8) -0.0013(8) 0.0012(8)
C23 0.0302(11) 0.0291(11) 0.0246(10) -0.0055(8) -0.0023(9) -0.0039(9)
C24 0.0345(12) 0.0287(11) 0.0251(11) 0.0005(9) -0.0040(9) -0.0059(9)
C25 0.0479(15) 0.0225(11) 0.0319(12) 0.0000(9) -0.0101(11) -0.0022(10)
C26 0.0432(14) 0.0231(11) 0.0288(11) -0.0039(9) -0.0089(10) -0.0046(9)
C27 0.0573(17) 0.0359(14) 0.0317(13) 0.0033(11) -0.0168(12) -0.0035(12)
C31 0.0250(10) 0.0268(10) 0.0207(9) -0.0013(8) -0.0061(8) -0.0018(8)
C32 0.0443(14) 0.0379(13) 0.0245(11) -0.0054(10) -0.0059(10) -0.0072(11)
C33 0.0492(16) 0.0451(15) 0.0217(11) 0.0017(10) -0.0014(11) -0.0124(12)
C34 0.0352(13) 0.0334(12) 0.0314(12) 0.0058(10) -0.0076(10) -0.0057(10)
C35 0.0416(14) 0.0270(11) 0.0313(12) -0.0019(9) -0.0049(10) -0.0016(10)
C36 0.0313(11) 0.0285(11) 0.0224(10) -0.0023(8) -0.0031(9) 0.0001(9)
C37 0.062(2) 0.0426(16) 0.0438(16) 0.0127(13) -0.0064(14) -0.0182(14)

loop_
_atom_type_symbol
_atom_type_description
_atom_type_scat_dispersion_real
_atom_type_scat_dispersion_imag
_atom_type_scat_source
C C 0.0033 0.0016 'International Tables Vol C Tables 4.2.6.8 and 6.1.1.4'
H H 0.0000 0.0000 'International Tables Vol C Tables 4.2.6.8 and 6.1.1.4'
Cl Cl 0.1484 0.1585 'International Tables Vol C Tables 4.2.6.8 and 6.1.1.4'
Ta Ta -0.7052 6.5227 'International Tables Vol C Tables 4.2.6.8 and 6.1.1.4'

loop_
_geom_angle_atom_site_label_1
_geom_angle_atom_site_label_2
_geom_angle_atom_site_label_3
_geom_angle
C1 Ta C2 111.90(11)
C1 Ta C11 123.60(9)
C2 Ta C11 124.00(10)
C1 Ta Cl1 90.01(8)
C2 Ta Cl1 89.36(10)
C11 Ta Cl1 97.12(6)
C1 Ta Cl2 87.14(8)
C2 Ta Cl2 87.43(10)
C11 Ta Cl2 88.30(6)
Cl1 Ta Cl2 174.58(3)
C12 C11 C16 119.0(2)
C12 C11 Ta 119.92(15)
C16 C11 Ta 117.08(15)
C13 C12 C11 119.8(2)
C13 C12 C21 120.2(2)
C11 C12 C21 119.95(19)
C14 C13 C12 120.3(2)
C15 C14 C13 120.4(2)
C14 C15 C16 120.2(2)
C15 C16 C11 120.2(2)
C15 C16 C31 120.2(2)
C11 C16 C31 119.65(19)
C22 C21 C26 118.0(2)
C22 C21 C12 120.6(2)
C26 C21 C12 121.4(2)
C23 C22 C21 121.2(2)
C22 C23 C24 121.2(2)
C23 C24 C25 117.5(2)
C23 C24 C27 121.2(2)
C25 C24 C27 121.3(2)
C26 C25 C24 121.8(2)
C25 C26 C21 120.3(2)
C32 C31 C36 117.7(2)
C32 C31 C16 122.2(2)
C36 C31 C16 120.0(2)
C33 C32 C31 121.1(2)
C32 C33 C34 121.0(2)
C35 C34 C33 118.2(2)
C35 C34 C37 121.0(3)
C33 C34 C37 120.8(2)
C36 C35 C34 121.1(2)
C35 C36 C31 120.9(2)

loop_
_geom_bond_atom_site_label_1
_geom_bond_atom_site_label_2
_geom_bond_distance
Ta C1 2.129(2)
Ta C2 2.130(3)
Ta C11 2.139(2)
Ta Cl1 2.3127(7)
Ta Cl2 2.3288(7)
C11 C12 1.407(3)
C11 C16 1.407(3)
C12 C13 1.395(3)
C12 C21 1.490(3)
C13 C14 1.384(4)
C14 C15 1.384(4)
C15 C16 1.387(3)
C16 C31 1.489(3)
C21 C22 1.388(3)
C21 C26 1.399(3)
C22 C23 1.385(3)
C23 C24 1.387(3)
C24 C25 1.394(3)
C24 C27 1.500(3)
C25 C26 1.385(3)
C31 C32 1.394(3)
C31 C36 1.394(3)
C32 C33 1.379(4)
C33 C34 1.387(4)
C34 C35 1.384(4)
C34 C37 1.510(4)
C35 C36 1.382(3)
